data_7203141
loop_
_publ_author_name
'Chen, Danlin'
'Lai, Chian Sing'
'Tiekink, Edward R. T.'

_publ_section_title
;
 Supramolecular aggregation in diimine adducts of zinc(ii)
 dithiophosphates: controlling the formation of monomeric, dimeric,
 polymeric (zig-zag and helical), and 2-D motifs
;
_journal_issue 1
_journal_name_full CrystEngComm
_journal_page_first 51
_journal_paper_doi 10.1039/b513393a
_journal_volume 8
_journal_year 2006
_chemical_formula_moiety 'C14 H30 N O4 P2 S4 Zn'
_chemical_formula_sum 'C14 H30 N O4 P2 S4 Zn'
_chemical_formula_weight 531.94
_chemical_name_systematic
;
?
;
_space_group_IT_number 2
_symmetry_cell_setting triclinic
_symmetry_space_group_name_Hall '-P 1'
_symmetry_space_group_name_H-M 'P -1'
_atom_sites_solution_hydrogens geom
_atom_sites_solution_primary direct
_atom_sites_solution_secondary difmap
_audit_creation_method SHELXL-97
_cell_angle_alpha 77.797(3)
_cell_angle_beta 73.836(3)
_cell_angle_gamma 68.317(3)
_cell_formula_units_Z 2
_cell_length_a 8.3237(14)
_cell_length_b 11.2642(19)
_cell_length_c 14.950(4)
_cell_measurement_reflns_used 2494
_cell_measurement_temperature 223(2)
_cell_measurement_theta_max 26.3
_cell_measurement_theta_min 2.6
_cell_volume 1241.8(4)
_computing_cell_refinement 'SAINT (Bruker, 2000)'
_computing_data_collection 'SMART (Bruker, 2000)'
_computing_data_reduction 'SHELXTL (Bruker, 2000)'
_computing_molecular_graphics 'ORTEPII (Johnson, 1976)'
_computing_publication_material 'SHEXLTL (Bruker, 2000)'
_computing_structure_refinement 'SHELXL-97 (Sheldrick, 1997)'
_computing_structure_solution 'PATTY in DIRDIF92 (Beurskens et al., 1992)'
_diffrn_ambient_temperature 223(2)
_diffrn_measured_fraction_theta_full 0.979
_diffrn_measured_fraction_theta_max 0.979
_diffrn_measurement_device_type 'Bruker AXS SMART CCD'
_diffrn_measurement_method '\f and \w scans'
_diffrn_radiation_monochromator graphite
_diffrn_radiation_source 'fine-focus sealed tube'
_diffrn_radiation_type MoK\a
_diffrn_radiation_wavelength 0.71069
_diffrn_reflns_av_R_equivalents 0.030
_diffrn_reflns_av_sigmaI/netI 0.060
_diffrn_reflns_limit_h_max 11
_diffrn_reflns_limit_h_min -10
_diffrn_reflns_limit_k_max 15
_diffrn_reflns_limit_k_min -14
_diffrn_reflns_limit_l_max 20
_diffrn_reflns_limit_l_min -21
_diffrn_reflns_number 11752
_diffrn_reflns_theta_full 30.10
_diffrn_reflns_theta_max 30.1
_diffrn_reflns_theta_min 1.4
_diffrn_standards_decay_% 0
_diffrn_standards_number 0
_exptl_absorpt_coefficient_mu 1.472
_exptl_absorpt_correction_T_max 1
_exptl_absorpt_correction_T_min 0.720
_exptl_absorpt_correction_type multi-scan
_exptl_absorpt_process_details '(SADABS, Bruker, 2000 & Blessing, 1995)'
_exptl_crystal_colour colourless
_exptl_crystal_density_diffrn 1.423
_exptl_crystal_density_method 'not measured'
_exptl_crystal_description block
_exptl_crystal_F_000 554
_exptl_crystal_size_max 0.39
_exptl_crystal_size_mid 0.08
_exptl_crystal_size_min 0.08
_refine_diff_density_max 2.21
_refine_diff_density_min -0.76
_refine_diff_density_rms 0.133
_refine_ls_extinction_method none
_refine_ls_goodness_of_fit_ref 1.02
_refine_ls_hydrogen_treatment constr
_refine_ls_matrix_type full
_refine_ls_number_parameters 235
_refine_ls_number_reflns 7146
_refine_ls_number_restraints 0
_refine_ls_restrained_S_all 1.02
_refine_ls_R_factor_all 0.101
_refine_ls_R_factor_gt 0.065
_refine_ls_shift/su_max <0.001
_refine_ls_shift/su_mean 0.000
_refine_ls_structure_factor_coef Fsqd
_refine_ls_weighting_details 'calc w=1/[\s^2^(Fo^2^)+(0.1052P)^2^+0.6361P] where P=(Fo^2^+2Fc^2^)/3'
_refine_ls_weighting_scheme calc
_refine_ls_wR_factor_gt 0.165
_refine_ls_wR_factor_ref 0.191
_reflns_number_gt 4755
_reflns_number_total 7146
_reflns_threshold_expression I>2\s(I)
_cod_data_source_file b513393a.txt
_cod_data_source_block shelxl_3
_cod_original_sg_symbol_H-M P-1
_cod_database_code 7203141

loop_
_symmetry_equiv_pos_as_xyz
'x, y, z'
'-x, -y, -z'

loop_
_atom_site_label
_atom_site_type_symbol
_atom_site_fract_x
_atom_site_fract_y
_atom_site_fract_z
_atom_site_U_iso_or_equiv
_atom_site_adp_type
_atom_site_occupancy
_atom_site_symmetry_multiplicity
_atom_site_calc_flag
_atom_site_refinement_flags
_atom_site_disorder_assembly
_atom_site_disorder_group
Zn Zn 0.13582(6) 0.07749(5) 0.18262(3) 0.04009(17) Uani 1 1 d . . .
S1 S 0.23333(14) 0.04137(10) 0.32098(8) 0.0379(2) Uani 1 1 d . . .
S2 S 0.06716(16) 0.30563(10) 0.18947(8) 0.0427(3) Uani 1 1 d . . .
S3 S -0.09534(13) 0.04804(10) 0.15065(8) 0.0374(2) Uani 1 1 d . . .
S4 S 0.23177(15) -0.23062(12) 0.18962(11) 0.0528(3) Uani 1 1 d . . .
P1 P 0.19068(13) 0.23015(10) 0.29500(7) 0.0318(2) Uani 1 1 d . . .
P2 P -0.02061(14) -0.14273(10) 0.19762(8) 0.0357(2) Uani 1 1 d . . .
O1 O 0.3737(4) 0.2518(3) 0.2740(2) 0.0396(7) Uani 1 1 d . . .
O2 O 0.0895(4) 0.3008(3) 0.3851(2) 0.0396(7) Uani 1 1 d . . .
O3 O -0.1121(4) -0.1661(3) 0.3040(2) 0.0546(9) Uani 1 1 d . . .
O4 O -0.1077(4) -0.1903(3) 0.1363(3) 0.0497(8) Uani 1 1 d . . .
N1 N 0.3550(4) 0.0329(3) 0.0724(2) 0.0333(7) Uani 1 1 d . . .
C1 C 0.3896(6) 0.3809(4) 0.2463(4) 0.0461(11) Uani 1 1 d . . .
H1 H 0.2699 0.4455 0.2484 0.055 Uiso 1 1 calc R . .
C2 C 0.4967(8) 0.3860(6) 0.1478(4) 0.0706(17) Uani 1 1 d . . .
H2A H 0.4355 0.3723 0.1064 0.106 Uiso 1 1 calc R . .
H2B H 0.6118 0.3194 0.1446 0.106 Uiso 1 1 calc R . .
H2C H 0.5123 0.4696 0.1286 0.106 Uiso 1 1 calc R . .
C3 C 0.4693(10) 0.4042(7) 0.3141(5) 0.083(2) Uani 1 1 d . . .
H3A H 0.3927 0.4011 0.3762 0.124 Uiso 1 1 calc R . .
H3B H 0.4836 0.4883 0.2964 0.124 Uiso 1 1 calc R . .
H3C H 0.5842 0.3385 0.3147 0.124 Uiso 1 1 calc R . .
C4 C -0.0992(6) 0.3217(5) 0.4234(4) 0.0523(12) Uani 1 1 d . . .
H4 H -0.1430 0.2891 0.3816 0.063 Uiso 1 1 calc R . .
C5 C -0.1222(9) 0.2467(8) 0.5161(6) 0.114(3) Uani 1 1 d . . .
H5A H -0.0587 0.1562 0.5104 0.171 Uiso 1 1 calc R . .
H5B H -0.2472 0.2596 0.5417 0.171 Uiso 1 1 calc R . .
H5C H -0.0757 0.2748 0.5576 0.171 Uiso 1 1 calc R . .
C6 C -0.1940(10) 0.4605(7) 0.4227(6) 0.112(3) Uani 1 1 d . . .
H6A H -0.1735 0.5029 0.3590 0.168 Uiso 1 1 calc R . .
H6B H -0.1511 0.4949 0.4621 0.168 Uiso 1 1 calc R . .
H6C H -0.3199 0.4755 0.4464 0.168 Uiso 1 1 calc R . .
C7 C -0.2980(6) -0.0983(5) 0.3412(4) 0.0598(14) Uani 1 1 d . . .
H7 H -0.3600 -0.0576 0.2892 0.072 Uiso 1 1 calc R . .
C8 C -0.3744(8) -0.2001(6) 0.4025(5) 0.080(2) Uani 1 1 d . . .
H8A H -0.3673 -0.2619 0.3639 0.120 Uiso 1 1 calc R . .
H8B H -0.4973 -0.1590 0.4320 0.120 Uiso 1 1 calc R . .
H8C H -0.3071 -0.2440 0.4504 0.120 Uiso 1 1 calc R . .
C9 C -0.3067(8) 0.0026(7) 0.3950(4) 0.0739(17) Uani 1 1 d . . .
H9A H -0.2580 0.0651 0.3526 0.111 Uiso 1 1 calc R . .
H9B H -0.2386 -0.0373 0.4431 0.111 Uiso 1 1 calc R . .
H9C H -0.4292 0.0455 0.4243 0.111 Uiso 1 1 calc R . .
C10 C -0.0734(6) -0.3262(4) 0.1338(4) 0.0477(11) Uani 1 1 d . . .
H10 H -0.0313 -0.3769 0.1905 0.057 Uiso 1 1 calc R . .
C11 C -0.2476(9) -0.3392(6) 0.1346(6) 0.085(2) Uani 1 1 d . . .
H11A H -0.3318 -0.3131 0.1924 0.127 Uiso 1 1 calc R . .
H11B H -0.2301 -0.4281 0.1306 0.127 Uiso 1 1 calc R . .
H11C H -0.2931 -0.2848 0.0815 0.127 Uiso 1 1 calc R . .
C12 C 0.0678(9) -0.3673(5) 0.0482(4) 0.0628(14) Uani 1 1 d . . .
H12A H 0.1760 -0.3567 0.0522 0.094 Uiso 1 1 calc R . .
H12B H 0.0290 -0.3148 -0.0072 0.094 Uiso 1 1 calc R . .
H12C H 0.0898 -0.4570 0.0441 0.094 Uiso 1 1 calc R . .
C13 C 0.3477(5) -0.0143(4) -0.0004(3) 0.0368(9) Uani 1 1 d . . .
H13 H 0.2420 -0.0252 -0.0021 0.044 Uiso 1 1 calc R . .
C14 C 0.5061(5) 0.0473(4) 0.0735(3) 0.0356(8) Uani 1 1 d . . .
H14 H 0.5134 0.0802 0.1244 0.043 Uiso 1 1 calc R . .

loop_
_atom_site_aniso_label
_atom_site_aniso_U_11
_atom_site_aniso_U_22
_atom_site_aniso_U_33
_atom_site_aniso_U_23
_atom_site_aniso_U_13
_atom_site_aniso_U_12
Zn 0.0297(2) 0.0603(3) 0.0361(3) -0.0166(2) -0.00320(19) -0.0186(2)
S1 0.0443(6) 0.0342(5) 0.0379(5) -0.0009(4) -0.0144(4) -0.0141(4)
S2 0.0503(6) 0.0374(5) 0.0441(6) 0.0006(4) -0.0225(5) -0.0131(5)
S3 0.0295(5) 0.0368(5) 0.0495(6) -0.0045(4) -0.0146(4) -0.0112(4)
S4 0.0366(6) 0.0462(6) 0.0753(9) -0.0053(6) -0.0204(6) -0.0088(5)
P1 0.0305(5) 0.0331(5) 0.0338(5) -0.0054(4) -0.0076(4) -0.0114(4)
P2 0.0351(5) 0.0353(5) 0.0384(6) -0.0080(4) -0.0056(4) -0.0134(4)
O1 0.0289(14) 0.0380(15) 0.0504(18) -0.0040(13) -0.0071(12) -0.0112(12)
O2 0.0361(15) 0.0448(16) 0.0412(16) -0.0153(13) -0.0041(12) -0.0151(12)
O3 0.0396(17) 0.057(2) 0.048(2) -0.0004(16) -0.0012(14) -0.0032(15)
O4 0.0513(18) 0.0359(16) 0.074(2) -0.0080(15) -0.0323(17) -0.0142(14)
N1 0.0267(15) 0.0446(19) 0.0312(17) -0.0104(14) -0.0053(12) -0.0125(13)
C1 0.037(2) 0.039(2) 0.063(3) -0.005(2) -0.011(2) -0.0139(18)
C2 0.067(4) 0.060(3) 0.071(4) 0.005(3) 0.005(3) -0.027(3)
C3 0.108(5) 0.076(4) 0.095(5) -0.008(4) -0.042(4) -0.052(4)
C4 0.034(2) 0.066(3) 0.049(3) -0.015(2) -0.0021(19) -0.009(2)
C5 0.059(4) 0.117(7) 0.109(6) 0.031(5) 0.021(4) -0.017(4)
C6 0.086(5) 0.068(4) 0.128(7) -0.023(4) 0.025(5) 0.006(4)
C7 0.035(2) 0.064(3) 0.061(3) 0.004(3) -0.001(2) -0.008(2)
C8 0.048(3) 0.071(4) 0.087(5) 0.009(3) 0.013(3) -0.011(3)
C9 0.064(4) 0.083(4) 0.058(4) -0.024(3) 0.007(3) -0.013(3)
C10 0.053(3) 0.034(2) 0.064(3) -0.003(2) -0.023(2) -0.0191(19)
C11 0.070(4) 0.054(3) 0.153(7) -0.018(4) -0.043(4) -0.030(3)
C12 0.090(4) 0.054(3) 0.048(3) -0.011(2) -0.015(3) -0.026(3)
C13 0.0290(18) 0.053(2) 0.034(2) -0.0101(18) -0.0076(15) -0.0171(17)
C14 0.0320(19) 0.049(2) 0.032(2) -0.0113(17) -0.0056(15) -0.0180(17)

loop_
_atom_type_symbol
_atom_type_description
_atom_type_scat_dispersion_real
_atom_type_scat_dispersion_imag
_atom_type_scat_source
C C 0.0033 0.0016 'International Tables Vol C Tables 4.2.6.8 and 6.1.1.4'
H H 0.0000 0.0000 'International Tables Vol C Tables 4.2.6.8 and 6.1.1.4'
N N 0.0061 0.0033 'International Tables Vol C Tables 4.2.6.8 and 6.1.1.4'
O O 0.0106 0.0060 'International Tables Vol C Tables 4.2.6.8 and 6.1.1.4'
P P 0.1023 0.0942 'International Tables Vol C Tables 4.2.6.8 and 6.1.1.4'
S S 0.1246 0.1234 'International Tables Vol C Tables 4.2.6.8 and 6.1.1.4'
Zn Zn 0.2839 1.4301 'International Tables Vol C Tables 4.2.6.8 and 6.1.1.4'

loop_
_geom_angle_atom_site_label_1
_geom_angle_atom_site_label_2
_geom_angle_atom_site_label_3
_geom_angle
_geom_angle_site_symmetry_1
_geom_angle_site_symmetry_3
_geom_angle_publ_flag
N1 Zn S3 110.23(9) . . ?
N1 Zn S1 108.67(9) . . ?
S3 Zn S1 132.36(5) . . ?
N1 Zn S2 104.41(10) . . ?
S3 Zn S2 109.16(4) . . ?
S1 Zn S2 86.29(4) . . ?
N1 Zn S4 77.77(10) . . ?
S3 Zn S4 73.22(4) . . ?
S1 Zn S4 89.45(4) . . ?
S2 Zn S4 175.65(4) . . ?
P1 S1 Zn 82.64(5) . . ?
P1 S2 Zn 80.04(5) . . ?
P2 S3 Zn 94.27(5) . . ?
P2 S4 Zn 69.45(5) . . ?
O1 P1 O2 101.17(16) . . ?
O1 P1 S2 112.52(13) . . ?
O2 P1 S2 112.26(13) . . ?
O1 P1 S1 108.11(12) . . ?
O2 P1 S1 112.48(13) . . ?
S2 P1 S1 109.99(6) . . ?
O3 P2 O4 108.6(2) . . ?
O3 P2 S4 105.66(14) . . ?
O4 P2 S4 115.75(14) . . ?
O3 P2 S3 110.52(14) . . ?
O4 P2 S3 99.78(13) . . ?
S4 P2 S3 116.37(7) . . ?
C1 O1 P1 121.8(2) . . ?
C4 O2 P1 121.0(3) . . ?
C7 O3 P2 122.3(3) . . ?
C10 O4 P2 122.4(3) . . ?
C14 N1 C13 118.7(3) . . ?
C14 N1 Zn 121.4(3) . . ?
C13 N1 Zn 119.9(3) . . ?
O1 C1 C3 108.1(4) . . ?
O1 C1 C2 107.9(4) . . ?
C3 C1 C2 113.6(5) . . ?
O1 C1 H1 109.1 . . ?
C3 C1 H1 109.1 . . ?
C2 C1 H1 109.1 . . ?
C1 C2 H2A 109.5 . . ?
C1 C2 H2B 109.5 . . ?
H2A C2 H2B 109.5 . . ?
C1 C2 H2C 109.5 . . ?
H2A C2 H2C 109.5 . . ?
H2B C2 H2C 109.5 . . ?
C1 C3 H3A 109.5 . . ?
C1 C3 H3B 109.5 . . ?
H3A C3 H3B 109.5 . . ?
C1 C3 H3C 109.5 . . ?
H3A C3 H3C 109.5 . . ?
H3B C3 H3C 109.5 . . ?
O2 C4 C6 108.8(5) . . ?
O2 C4 C5 109.1(4) . . ?
C6 C4 C5 114.5(6) . . ?
O2 C4 H4 108.1 . . ?
C6 C4 H4 108.1 . . ?
C5 C4 H4 108.1 . . ?
C4 C5 H5A 109.5 . . ?
C4 C5 H5B 109.5 . . ?
H5A C5 H5B 109.5 . . ?
C4 C5 H5C 109.5 . . ?
H5A C5 H5C 109.5 . . ?
H5B C5 H5C 109.5 . . ?
C4 C6 H6A 109.5 . . ?
C4 C6 H6B 109.5 . . ?
H6A C6 H6B 109.5 . . ?
C4 C6 H6C 109.5 . . ?
H6A C6 H6C 109.5 . . ?
H6B C6 H6C 109.5 . . ?
O3 C7 C9 107.8(5) . . ?
O3 C7 C8 106.1(4) . . ?
C9 C7 C8 113.0(5) . . ?
O3 C7 H7 109.9 . . ?
C9 C7 H7 109.9 . . ?
C8 C7 H7 109.9 . . ?
C7 C8 H8A 109.5 . . ?
C7 C8 H8B 109.5 . . ?
H8A C8 H8B 109.5 . . ?
C7 C8 H8C 109.5 . . ?
H8A C8 H8C 109.5 . . ?
H8B C8 H8C 109.5 . . ?
C7 C9 H9A 109.5 . . ?
C7 C9 H9B 109.5 . . ?
H9A C9 H9B 109.5 . . ?
C7 C9 H9C 109.5 . . ?
H9A C9 H9C 109.5 . . ?
H9B C9 H9C 109.5 . . ?
O4 C10 C11 106.6(4) . . ?
O4 C10 C12 108.3(4) . . ?
C11 C10 C12 113.7(5) . . ?
O4 C10 H10 109.4 . . ?
C11 C10 H10 109.4 . . ?
C12 C10 H10 109.4 . . ?
C10 C11 H11A 109.5 . . ?
C10 C11 H11B 109.5 . . ?
H11A C11 H11B 109.5 . . ?
C10 C11 H11C 109.5 . . ?
H11A C11 H11C 109.5 . . ?
H11B C11 H11C 109.5 . . ?
C10 C12 H12A 109.5 . . ?
C10 C12 H12B 109.5 . . ?
H12A C12 H12B 109.5 . . ?
C10 C12 H12C 109.5 . . ?
H12A C12 H12C 109.5 . . ?
H12B C12 H12C 109.5 . . ?
N1 C13 C14 120.6(4) . 2_655 ?
N1 C13 H13 119.7 . . ?
C14 C13 H13 119.7 2_655 . ?
N1 C14 C13 120.7(4) . 2_655 ?
N1 C14 H14 119.7 . . ?
C13 C14 H14 119.7 2_655 . ?

loop_
_geom_bond_atom_site_label_1
_geom_bond_atom_site_label_2
_geom_bond_distance
_geom_bond_site_symmetry_2
_geom_bond_publ_flag
Zn N1 2.072(3) . ?
Zn S3 2.2563(11) . ?
Zn S1 2.3320(12) . ?
Zn S2 2.4361(13) . ?
Zn S4 3.2463(15) . ?
S1 P1 1.9921(15) . ?
S2 P1 1.9897(15) . ?
S3 P2 2.0286(15) . ?
S4 P2 1.9444(16) . ?
P1 O1 1.567(3) . ?
P1 O2 1.576(3) . ?
P2 O3 1.573(3) . ?
P2 O4 1.586(3) . ?
O1 C1 1.470(5) . ?
O2 C4 1.461(5) . ?
O3 C7 1.454(5) . ?
O4 C10 1.456(5) . ?
N1 C14 1.331(5) . ?
N1 C13 1.333(5) . ?
C1 C3 1.466(8) . ?
C1 C2 1.496(7) . ?
C1 H1 0.9900 . ?
C2 H2A 0.9700 . ?
C2 H2B 0.9700 . ?
C2 H2C 0.9700 . ?
C3 H3A 0.9700 . ?
C3 H3B 0.9700 . ?
C3 H3C 0.9700 . ?
C4 C6 1.468(8) . ?
C4 C5 1.465(9) . ?
C4 H4 0.9900 . ?
C5 H5A 0.9700 . ?
C5 H5B 0.9700 . ?
C5 H5C 0.9700 . ?
C6 H6A 0.9700 . ?
C6 H6B 0.9700 . ?
C6 H6C 0.9700 . ?
C7 C9 1.497(9) . ?
C7 C8 1.525(8) . ?
C7 H7 0.9900 . ?
C8 H8A 0.9700 . ?
C8 H8B 0.9700 . ?
C8 H8C 0.9700 . ?
C9 H9A 0.9700 . ?
C9 H9B 0.9700 . ?
C9 H9C 0.9700 . ?
C10 C11 1.507(7) . ?
C10 C12 1.498(7) . ?
C10 H10 0.9900 . ?
C11 H11A 0.9700 . ?
C11 H11B 0.9700 . ?
C11 H11C 0.9700 . ?
C12 H12A 0.9700 . ?
C12 H12B 0.9700 . ?
C12 H12C 0.9700 . ?
C13 C14 1.382(5) 2_655 ?
C13 H13 0.9400 . ?
C14 C13 1.382(5) 2_655 ?
C14 H14 0.9400 . ?
